data_7222913
loop_
_publ_author_name
'Rozsa, S.'
'Schuster, H.U.'

_publ_section_title
;
 Zur Struktur von K Fe2 As2, K Co2 As2, K Rh2 As2 und K Rh2 P2
;
_journal_name_full
;
Zeitschrift fuer Naturforschung, Teil B. Anorganische Chemie, Organische 
Chemie (33,1978-41,1986)
;
_journal_page_first 1668
_journal_page_last 1670
_journal_volume 36
_journal_year 1981
_chemical_formula_sum 'K P2 Rh2'
_chemical_name_systematic 'K Rh2 P2'
_space_group_IT_number 139
_symmetry_space_group_name_Hall '-I 4 2'
_symmetry_space_group_name_H-M 'I 4/m m m'
_cell_angle_alpha 90
_cell_angle_beta 90
_cell_angle_gamma 90
_cell_formula_units_Z 2
_cell_length_a 3.884
_cell_length_b 3.884
_cell_length_c 12.986
_cell_volume 195.900
_citation_journal_id_ASTM ZNBAD2
_cod_data_source_file Rozsa_ZNBAD2_1981_376.cif
_cod_data_source_block K1P2Rh2
_cod_original_cell_volume 195.8997
_cod_original_formula_sum 'K1 P2 Rh2'
_cod_database_code 7222913

loop_
_symmetry_equiv_pos_as_xyz
x,y,z
-y,x,z
-x,-y,z
y,-x,z
x,-y,-z
y,x,-z
-x,y,-z
-y,-x,-z
-x,-y,-z
y,-x,-z
x,y,-z
-y,x,-z
-x,y,z
-y,-x,z
x,-y,z
y,x,z
x+1/2,y+1/2,z+1/2
-y+1/2,x+1/2,z+1/2
-x+1/2,-y+1/2,z+1/2
y+1/2,-x+1/2,z+1/2
x+1/2,-y+1/2,-z+1/2
y+1/2,x+1/2,-z+1/2
-x+1/2,y+1/2,-z+1/2
-y+1/2,-x+1/2,-z+1/2
-x+1/2,-y+1/2,-z+1/2
y+1/2,-x+1/2,-z+1/2
x+1/2,y+1/2,-z+1/2
-y+1/2,x+1/2,-z+1/2
-x+1/2,y+1/2,z+1/2
-y+1/2,-x+1/2,z+1/2
x+1/2,-y+1/2,z+1/2
y+1/2,x+1/2,z+1/2

loop_
_atom_site_label
_atom_site_type_symbol
_atom_site_fract_x
_atom_site_fract_y
_atom_site_fract_z
_atom_site_occupancy
_atom_site_U_iso_or_equiv
K1 K+1 0 0 0 1 0.0
Rh1 Rh+2 0 0.5 0.25 1 0.0
P1 P-3 0 0 0.36 1 0.0
